data_2312306
loop_
_publ_author_name
'Timakova, Evgeniya V.'
'Afonina, Liubov I.'
'Drebushchak, Tatiana N.'
'Zakharov, Boris A.'

_publ_section_title
;
 Two new bismuth salts with succinic acid: synthesis, structural,
 spectroscopic and thermal characterization.
;
_journal_coeditor_code FP3093
_journal_issue 10
_journal_name_full 'Acta crystallographica. Section C, Structural chemistry'
_journal_paper_doi 10.1107/S2053229623008124
_journal_volume 79
_journal_year 2023
_chemical_formula_iupac '[Bi2 (C4 H4 O4)2 O (H2 O)2], H2 O'
_chemical_formula_moiety 'C8 H12 Bi2 O11, H2 O'
_chemical_formula_sum 'C8 H14 Bi2 O12'
_chemical_formula_weight 720.15
_chemical_name_common 'Bismuth succinate hydrate'
_chemical_name_systematic
'Poly[[\m-aqua-aqua(\m~3~-butane-1,4-dicarboxylato)(\m-butane-1,4-dicarboxylato)-\m-oxido-dibismuth] monohydrate]'
_space_group_crystal_system triclinic
_space_group_IT_number 2
_space_group_name_Hall '-P 1'
_space_group_name_H-M_alt 'P -1'
_atom_sites_solution_hydrogens mixed
_audit_creation_method SHELXL-2018/3
_cell_angle_alpha 81.457(4)
_cell_angle_beta 75.553(4)
_cell_angle_gamma 77.881(4)
_cell_formula_units_Z 2
_cell_length_a 7.8258(4)
_cell_length_b 9.6629(4)
_cell_length_c 10.1924(5)
_cell_measurement_reflns_used 5713
_cell_measurement_temperature 294(2)
_cell_measurement_theta_max 28.0970
_cell_measurement_theta_min 2.0560
_cell_volume 725.97(6)
_computing_cell_refinement
;
CrysAlis PRO (Agilent, 2014)
;
_computing_data_collection
;
CrysAlis PRO (Agilent, 2014)
;
_computing_data_reduction
;
CrysAlis PRO (Agilent, 2014)
;
_computing_molecular_graphics
;
Mercury (Macrae <i>et al.</i>,  2020)
;
_computing_publication_material
;
Mercury (Macrae <i>et al.</i>,  2020) and WinGX (Farrugia, 2012)
;
_computing_structure_refinement
;
SHELXL2018 (Sheldrick, 2015b)
;
_computing_structure_solution
;
SHELXT (Sheldrick, 2015a)
;
_diffrn_ambient_temperature 294(2)
_diffrn_detector 'CCD plate'
_diffrn_detector_area_resol_mean 10.3457
_diffrn_measured_fraction_theta_full 1.000
_diffrn_measured_fraction_theta_max 0.926
_diffrn_measurement_device 'four-circle diffractometer'
_diffrn_measurement_device_type 'Agilent Xcalibur Gemini ultra diffractometer with a Ruby detector'
_diffrn_measurement_method '\w scans'
_diffrn_radiation_monochromator graphite
_diffrn_radiation_type MoK\a
_diffrn_radiation_wavelength 0.71073
_diffrn_reflns_av_R_equivalents 0.0349
_diffrn_reflns_av_unetI/netI 0.0411
_diffrn_reflns_limit_h_max 10
_diffrn_reflns_limit_h_min -10
_diffrn_reflns_limit_k_max 12
_diffrn_reflns_limit_k_min -12
_diffrn_reflns_limit_l_max 13
_diffrn_reflns_limit_l_min -13
_diffrn_reflns_number 9399
_diffrn_reflns_theta_full 25.242
_diffrn_reflns_theta_max 28.158
_diffrn_reflns_theta_min 2.167
_diffrn_source 'Enhance (Mo) X-ray Source'
_exptl_absorpt_coefficient_mu 24.268
_exptl_absorpt_correction_T_max 1.00000
_exptl_absorpt_correction_T_min 0.15472
_exptl_absorpt_correction_type multi-scan
_exptl_absorpt_process_details
;
(CrysAlis PRO; Agilent, 2014)
;
_exptl_crystal_colour colourless
_exptl_crystal_density_diffrn 3.294
_exptl_crystal_description block
_exptl_crystal_F_000 648
_exptl_crystal_size_max 0.250
_exptl_crystal_size_mid 0.200
_exptl_crystal_size_min 0.150
_refine_diff_density_max 1.790
_refine_diff_density_min -1.847
_refine_ls_extinction_method none
_refine_ls_goodness_of_fit_ref 1.046
_refine_ls_hydrogen_treatment mixed
_refine_ls_matrix_type full
_refine_ls_number_parameters 217
_refine_ls_number_reflns 3303
_refine_ls_number_restraints 9
_refine_ls_restrained_S_all 1.045
_refine_ls_R_factor_all 0.0311
_refine_ls_R_factor_gt 0.0256
_refine_ls_shift/su_max 0.001
_refine_ls_shift/su_mean 0.000
_refine_ls_structure_factor_coef Fsqd
_refine_ls_weighting_details 'w=1/[\s^2^(Fo^2^)+(0.0261P)^2^] where P=(Fo^2^+2Fc^2^)/3'
_refine_ls_weighting_scheme calc
_refine_ls_wR_factor_gt 0.0576
_refine_ls_wR_factor_ref 0.0606
_reflns_number_gt 2902
_reflns_number_total 3303
_reflns_threshold_expression 'I > 2\s(I)'
_cod_data_source_file fp3093sup1.cif
_cod_data_source_block 2
_cod_database_code 2312306
_shelx_space_group_comment
;
The symmetry employed for this shelxl refinement is uniquely defined
by the following loop, which should always be used as a source of
symmetry information in preference to the above space-group names.
They are only intended as comments.
;
_shelx_estimated_absorpt_t_min 0.065
_shelx_estimated_absorpt_t_max 0.122

loop_
_space_group_symop_operation_xyz
'x, y, z'
'-x, -y, -z'

loop_
_atom_site_type_symbol
_atom_site_label
_atom_site_fract_x
_atom_site_fract_y
_atom_site_fract_z
_atom_site_U_iso_or_equiv
_atom_site_adp_type
_atom_site_calc_flag
_atom_site_occupancy
_atom_site_disorder_assembly
_atom_site_disorder_group
Bi Bi2 0.32303(3) -0.06530(2) 0.61012(2) 0.01487(7) Uani d 1 . .
Bi Bi1 0.21546(3) 0.31414(2) 0.43058(2) 0.01500(7) Uani d 1 . .
O O10W 0.0493(5) 0.1587(5) 0.6430(5) 0.0217(10) Uani d 1 . .
H H10A 0.016(8) 0.169(7) 0.726(2) 0.033 Uiso d 1 . .
H H10B -0.030(6) 0.122(7) 0.626(6) 0.033 Uiso d 1 . .
O O6 0.5075(5) 0.3462(4) 0.3303(5) 0.0227(10) Uani d 1 . .
O O1 0.2683(6) 0.2377(5) 0.2161(5) 0.0273(11) Uani d 1 . .
O O2 0.0773(6) 0.1150(5) 0.3541(5) 0.0312(12) Uani d 1 . .
O O5 0.3230(6) 0.5186(5) 0.2496(6) 0.0338(12) Uani d 1 . .
C C1 0.1765(8) 0.1395(7) 0.2406(7) 0.0210(14) Uani d 1 . .
C C2 0.1969(8) 0.0458(7) 0.1293(6) 0.0210(14) Uani d 1 . .
H H2B 0.266558 -0.046260 0.152218 0.025 Uiso calc 1 . .
H H2A 0.078872 0.030820 0.127123 0.025 Uiso calc 1 . .
C C5 0.4777(8) 0.4575(6) 0.2477(7) 0.0194(13) Uani d 1 . .
C C3 0.2855(8) 0.1038(6) -0.0110(7) 0.0191(13) Uani d 1 . .
H H3A 0.216880 0.196315 -0.033762 0.023 Uiso calc 1 . .
H H3B 0.404370 0.117269 -0.009510 0.023 Uiso calc 1 . .
C C7 0.8060(8) 0.4644(7) 0.2027(7) 0.0247(15) Uani d 1 . .
H H7A 0.837227 0.361421 0.210348 0.030 Uiso calc 1 . .
H H7B 0.903335 0.501485 0.137484 0.030 Uiso calc 1 . .
C C6 0.6378(9) 0.5094(7) 0.1494(7) 0.0277(15) Uani d 1 . .
H H6A 0.657041 0.471747 0.062789 0.033 Uiso calc 1 . .
H H6B 0.611993 0.612367 0.133914 0.033 Uiso calc 1 . .
O O7 0.6805(6) 0.6287(5) 0.3712(5) 0.0327(12) Uani d 1 . .
O O8 0.8803(7) 0.4433(6) 0.4191(6) 0.0495(17) Uani d 1 . .
C C8 0.7889(8) 0.5143(7) 0.3380(7) 0.0213(14) Uani d 1 . .
O O4 0.2352(6) -0.0966(5) -0.0994(5) 0.0302(11) Uani d 1 . .
C C4 0.3023(8) 0.0110(7) -0.1200(6) 0.0184(13) Uani d 1 . .
O O3 0.3873(6) 0.0517(5) -0.2405(4) 0.0243(10) Uani d 1 . .
O O9W 0.9097(6) 0.2814(6) 0.8763(5) 0.0322(12) Uani d 1 . .
H H9A 0.815(5) 0.336(6) 0.866(8) 0.048 Uiso d 1 . .
H H9B 0.876(8) 0.213(5) 0.931(6) 0.048 Uiso d 1 . .
O O11W 0.3240(7) -0.2067(6) 0.4072(7) 0.0381(13) Uani d 1 . .
H H11A 0.336(10) -0.294(2) 0.433(8) 0.057 Uiso d 1 . .
H H11B 0.407(8) -0.200(7) 0.337(5) 0.057 Uiso d 1 . .
O O12 0.3924(5) 0.1118(4) 0.4697(4) 0.0162(9) Uani d 1 . .

loop_
_atom_site_aniso_label
_atom_site_aniso_U_11
_atom_site_aniso_U_22
_atom_site_aniso_U_33
_atom_site_aniso_U_12
_atom_site_aniso_U_13
_atom_site_aniso_U_23
Bi2 0.01721(12) 0.01496(13) 0.01119(13) -0.00512(9) 0.00006(9) 0.00018(9)
Bi1 0.01656(12) 0.01334(12) 0.01482(13) -0.00072(9) -0.00429(9) -0.00205(9)
O10W 0.017(2) 0.029(3) 0.018(3) -0.0069(19) 0.0013(18) -0.007(2)
O6 0.023(2) 0.020(2) 0.024(3) -0.0078(18) -0.0061(19) 0.007(2)
O1 0.039(3) 0.030(3) 0.019(3) -0.019(2) -0.007(2) -0.004(2)
O2 0.032(3) 0.047(3) 0.015(3) -0.014(2) 0.004(2) -0.010(2)
O5 0.023(2) 0.027(3) 0.044(3) 0.001(2) -0.005(2) 0.008(2)
C1 0.021(3) 0.028(4) 0.014(3) -0.003(3) -0.005(3) -0.002(3)
C2 0.029(3) 0.023(3) 0.013(3) -0.012(3) -0.002(3) -0.003(3)
C5 0.026(3) 0.016(3) 0.019(3) -0.007(3) -0.007(3) -0.002(3)
C3 0.020(3) 0.020(3) 0.018(3) -0.004(2) -0.005(3) -0.001(3)
C7 0.021(3) 0.028(4) 0.026(4) -0.009(3) 0.000(3) -0.009(3)
C6 0.038(4) 0.034(4) 0.013(3) -0.020(3) 0.001(3) 0.003(3)
O7 0.035(3) 0.029(3) 0.033(3) 0.013(2) -0.015(2) -0.015(2)
O8 0.054(3) 0.048(4) 0.051(4) 0.021(3) -0.034(3) -0.021(3)
C8 0.016(3) 0.024(4) 0.025(4) 0.000(3) -0.007(3) -0.009(3)
O4 0.047(3) 0.031(3) 0.016(3) -0.019(2) -0.003(2) -0.002(2)
C4 0.020(3) 0.025(3) 0.009(3) -0.004(3) -0.003(2) 0.000(3)
O3 0.035(3) 0.035(3) 0.005(2) -0.014(2) -0.0004(19) -0.0010(19)
O9W 0.032(3) 0.034(3) 0.025(3) -0.003(2) -0.002(2) 0.002(2)
O11W 0.032(3) 0.033(3) 0.051(4) 0.002(2) -0.013(3) -0.016(3)
O12 0.017(2) 0.015(2) 0.012(2) 0.0007(17) -0.0014(17) 0.0016(17)

loop_
_atom_type_symbol
_atom_type_description
_atom_type_scat_dispersion_real
_atom_type_scat_dispersion_imag
_atom_type_scat_source
C C 0.0033 0.0016 'International Tables Vol C Tables 4.2.6.8 and 6.1.1.4'
H H 0.0000 0.0000 'International Tables Vol C Tables 4.2.6.8 and 6.1.1.4'
O O 0.0106 0.0060 'International Tables Vol C Tables 4.2.6.8 and 6.1.1.4'
Bi Bi -4.1077 10.2566 'International Tables Vol C Tables 4.2.6.8 and 6.1.1.4'

loop_
_geom_angle_atom_site_label_1
_geom_angle_atom_site_label_2
_geom_angle_atom_site_label_3
_geom_angle_site_symmetry_1
_geom_angle_site_symmetry_3
_geom_angle
_geom_angle_publ_flag
O12 Bi2 O12 . 2_656 73.03(16) ?
O12 Bi2 O3 . 1_556 83.83(16) ?
O12 Bi2 O3 2_656 1_556 85.68(16) ?
O12 Bi2 O11W . . 90.45(18) ?
O12 Bi2 O11W 2_656 . 81.62(16) ?
O3 Bi2 O11W 1_556 . 167.14(16) ?
O12 Bi2 O10W . . 69.96(13) ?
O12 Bi2 O10W 2_656 . 140.36(15) ?
O3 Bi2 O10W 1_556 . 76.84(15) ?
O11W Bi2 O10W . . 112.02(15) ?
O12 Bi2 Bi2 . 2_656 36.65(10) ?
O12 Bi2 Bi2 2_656 2_656 36.38(11) ?
O3 Bi2 Bi2 1_556 2_656 83.48(11) ?
O11W Bi2 Bi2 . 2_656 85.06(13) ?
O10W Bi2 Bi2 . 2_656 105.55(9) ?
O12 Bi1 O1 . . 82.79(16) ?
O12 Bi1 O6 . . 72.96(14) ?
O1 Bi1 O6 . . 76.27(16) ?
O12 Bi1 O7 . 2_666 80.62(15) ?
O1 Bi1 O7 . 2_666 152.38(15) ?
O6 Bi1 O7 . 2_666 77.82(16) ?
O12 Bi1 O5 . . 122.73(14) ?
O1 Bi1 O5 . . 72.07(16) ?
O6 Bi1 O5 . . 51.69(14) ?
O7 Bi1 O5 2_666 . 98.89(17) ?
O12 Bi1 O10W . . 69.99(14) ?
O1 Bi1 O10W . . 118.03(15) ?
O6 Bi1 O10W . . 137.52(15) ?
O7 Bi1 O10W 2_666 . 76.35(16) ?
O5 Bi1 O10W . . 165.97(14) ?
O12 Bi1 O8 . 1_455 146.01(17) ?
O1 Bi1 O8 . 1_455 91.93(16) ?
O6 Bi1 O8 . 1_455 138.32(18) ?
O7 Bi1 O8 2_666 1_455 113.98(15) ?
O5 Bi1 O8 . 1_455 86.63(17) ?
O10W Bi1 O8 . 1_455 83.41(18) ?
O12 Bi1 O2 . . 74.50(15) ?
O1 Bi1 O2 . . 51.34(15) ?
O6 Bi1 O2 . . 120.59(14) ?
O7 Bi1 O2 2_666 . 141.52(17) ?
O5 Bi1 O2 . . 119.19(16) ?
O10W Bi1 O2 . . 67.81(14) ?
O8 Bi1 O2 1_455 . 76.08(15) ?
O12 Bi1 C5 . . 97.97(16) ?
O1 Bi1 C5 . . 71.10(16) ?
O6 Bi1 C5 . . 26.26(16) ?
O7 Bi1 C5 2_666 . 89.49(17) ?
O5 Bi1 C5 . . 25.48(15) ?
O10W Bi1 C5 . . 162.55(16) ?
O8 Bi1 C5 1_455 . 112.06(19) ?
O2 Bi1 C5 . . 122.37(16) ?
O12 Bi1 C1 . . 76.12(17) ?
O1 Bi1 C1 . . 25.73(17) ?
O6 Bi1 C1 . . 98.05(16) ?
O7 Bi1 C1 2_666 . 156.53(17) ?
O5 Bi1 C1 . . 96.25(18) ?
O10W Bi1 C1 . . 92.64(17) ?
O8 Bi1 C1 1_455 . 84.64(16) ?
O2 Bi1 C1 . . 25.67(16) ?
C5 Bi1 C1 . . 96.70(18) ?
Bi1 O10W Bi2 . . 92.39(12) ?
C5 O6 Bi1 . . 100.4(4) ?
C1 O1 Bi1 . . 101.5(4) ?
C1 O2 Bi1 . . 84.9(4) ?
C5 O5 Bi1 . . 87.9(4) ?
O2 C1 O1 . . 121.9(6) ?
O2 C1 C2 . . 119.8(6) ?
O1 C1 C2 . . 118.2(6) ?
O2 C1 Bi1 . . 69.4(3) ?
O1 C1 Bi1 . . 52.8(3) ?
C2 C1 Bi1 . . 168.2(4) ?
C3 C2 C1 . . 114.8(5) ?
O5 C5 O6 . . 119.7(6) ?
O5 C5 C6 . . 122.1(6) ?
O6 C5 C6 . . 118.2(5) ?
O5 C5 Bi1 . . 66.6(4) ?
O6 C5 Bi1 . . 53.3(3) ?
C6 C5 Bi1 . . 170.3(4) ?
C4 C3 C2 . . 114.2(5) ?
C8 C7 C6 . . 113.4(5) ?
C7 C6 C5 . . 112.0(6) ?
C8 O7 Bi1 . 2_666 102.4(4) ?
C8 O8 Bi1 . 1_655 142.0(5) ?
O8 C8 O7 . . 120.3(6) ?
O8 C8 C7 . . 120.1(6) ?
O7 C8 C7 . . 119.6(6) ?
O4 C4 O3 . . 120.6(6) ?
O4 C4 C3 . . 122.9(6) ?
O3 C4 C3 . . 116.5(6) ?
C4 O3 Bi2 . 1_554 108.4(4) ?
Bi2 O12 Bi2 . 2_656 106.97(16) ?
Bi2 O12 Bi1 . . 127.00(18) ?
Bi2 O12 Bi1 2_656 . 125.7(2) ?

loop_
_geom_bond_atom_site_label_1
_geom_bond_atom_site_label_2
_geom_bond_site_symmetry_2
_geom_bond_distance
_geom_bond_publ_flag
Bi2 O12 . 2.133(4) n
Bi2 O12 2_656 2.146(4) n
Bi2 O3 1_556 2.232(4) ?
Bi2 O11W . 2.641(5) ?
Bi2 O10W . 2.701(4) n
Bi2 Bi2 2_656 3.4390(5) ?
Bi1 O12 . 2.192(4) n
Bi1 O1 . 2.323(4) n
Bi1 O6 . 2.324(4) n
Bi1 O7 2_666 2.528(5) n
Bi1 O5 . 2.618(5) n
Bi1 O10W . 2.661(5) ?
Bi1 O8 1_455 2.681(5) n
Bi1 O2 . 2.687(5) n
Bi1 C5 . 2.850(6) ?
Bi1 C1 . 2.859(6) ?
O6 C5 . 1.283(8) ?
O1 C1 . 1.267(8) ?
O2 C1 . 1.243(8) ?
O5 C5 . 1.227(7) ?
C1 C2 . 1.512(8) ?
C2 C3 . 1.507(8) ?
C5 C6 . 1.521(9) ?
C3 C4 . 1.492(8) ?
C7 C8 . 1.494(9) ?
C7 C6 . 1.504(9) ?
O7 C8 . 1.276(7) ?
O8 C8 . 1.259(8) ?
O4 C4 . 1.229(7) ?
C4 O3 . 1.290(7) ?

loop_
_geom_hbond_atom_site_label_D
_geom_hbond_atom_site_label_H
_geom_hbond_atom_site_label_A
_geom_hbond_site_symmetry_A
_geom_hbond_distance_DH
_geom_hbond_distance_HA
_geom_hbond_distance_DA
_geom_hbond_angle_DHA
_geom_hbond_publ_flag
O10W H10A O9W 1_455 0.838(10) 1.92(3) 2.693(7) 153(7) yes
O10W H10B O2 2_556 0.838(10) 2.37(5) 3.007(7) 133(6) yes
O10W H10B O11W 2_556 0.838(10) 2.36(5) 3.019(7) 135(6) yes
C2 H2A O4 2 0.97 2.48 3.397(8) 157.1 yes
O9W H9A O5 2_666 0.839(10) 2.00(3) 2.766(7) 150(7) yes
O9W H9B O4 2_656 0.840(10) 2.02(3) 2.829(7) 163(7) yes
O11W H11A O8 2_656 0.839(10) 2.51(5) 3.137(9) 132(6) yes
O11W H11B O7 1_545 0.839(10) 2.49(7) 2.872(7) 109(6) yes
O11W H11B O3 2_655 0.839(10) 2.32(5) 2.997(8) 138(7) yes

loop_
_geom_torsion_atom_site_label_1
_geom_torsion_atom_site_label_2
_geom_torsion_atom_site_label_3
_geom_torsion_atom_site_label_4
_geom_torsion_site_symmetry_1
_geom_torsion_site_symmetry_2
_geom_torsion_site_symmetry_3
_geom_torsion_site_symmetry_4
_geom_torsion
_geom_torsion_publ_flag
Bi1 O2 C1 O1 . . . . -5.1(6) ?
Bi1 O2 C1 C2 . . . . 171.8(6) ?
Bi1 O1 C1 O2 . . . . 6.0(7) ?
Bi1 O1 C1 C2 . . . . -170.9(5) ?
O2 C1 C2 C3 . . . . 166.9(6) ?
O1 C1 C2 C3 . . . . -16.1(9) ?
Bi1 C1 C2 C3 . . . . -54(3) ?
Bi1 O5 C5 O6 . . . . -4.7(6) ?
Bi1 O5 C5 C6 . . . . 175.2(5) ?
Bi1 O6 C5 O5 . . . . 5.4(7) ?
Bi1 O6 C5 C6 . . . . -174.5(4) ?
C1 C2 C3 C4 . . . . -179.2(5) ?
C8 C7 C6 C5 . . . . -57.5(8) ?
O5 C5 C6 C7 . . . . 154.6(6) ?
O6 C5 C6 C7 . . . . -25.5(8) ?
Bi1 O8 C8 O7 1_655 . . . -132.2(6) ?
Bi1 O8 C8 C7 1_655 . . . 48.3(11) ?
Bi1 O7 C8 O8 2_666 . . . 16.5(8) ?
Bi1 O7 C8 C7 2_666 . . . -163.9(5) ?
C6 C7 C8 O8 . . . . 151.0(7) ?
C6 C7 C8 O7 . . . . -28.6(9) ?
C2 C3 C4 O4 . . . . 6.3(9) ?
C2 C3 C4 O3 . . . . -175.8(5) ?
O4 C4 O3 Bi2 . . . 1_554 14.5(7) ?
C3 C4 O3 Bi2 . . . 1_554 -163.4(4) ?

_cod_database_fobs_code 2312306
